data_7028002
loop_
_publ_author_name
'Stelzig, Lutz'
'K\"otte, Stephan'
'Krebs, Bernt'

_publ_section_title
;
 Molybdenum complexes with tridentate NS2 ligands. Synthesis, crystal
 structures and spectroscopic properties
;
_journal_issue 17
_journal_name_full 'Journal of the Chemical Society, Dalton Transactions'
_journal_page_first 2921
_journal_paper_doi 10.1039/a802334d
_journal_year 1998
_chemical_formula_sum 'C22 H21 Mo N3 O2 S3'
_chemical_formula_weight 551.54
_chemical_name_common
;
cis-Dioxo-(S-benzyl-3-(2-mercapto-phenyl)-methylendithiocarbazate)
(4-methyl-pyridine)molybdenum(VI) 
;
_chemical_name_systematic
; 
 ? 
;
_space_group_IT_number 14
_symmetry_cell_setting monoclinic
_symmetry_space_group_name_Hall '-P 2ybc'
_symmetry_space_group_name_H-M 'P 1 21/c 1'
_atom_sites_solution_hydrogens geom
_atom_sites_solution_primary direct
_atom_sites_solution_secondary difmap
_audit_creation_method SHELXL
_cell_angle_alpha 90.00
_cell_angle_beta 100.89(2)
_cell_angle_gamma 90.00
_cell_formula_units_Z 4
_cell_length_a 10.779(2)
_cell_length_b 12.678(2)
_cell_length_c 17.567(3)
_cell_measurement_temperature 293(2)
_cell_volume 2357.4(7)
_computing_structure_refinement 'SHELXL-93 (Sheldrick, 1993)'
_computing_structure_solution 'SHELXS-86 (Sheldrick, 1990)'
_diffrn_ambient_temperature 293(2)
_diffrn_radiation_monochromator graphite
_diffrn_radiation_source 'fine-focus sealed tube'
_diffrn_radiation_type MoK\a
_diffrn_radiation_wavelength 0.71073
_diffrn_reflns_av_R_equivalents 0.0518
_diffrn_reflns_av_sigmaI/netI 0.0556
_diffrn_reflns_limit_h_max 13
_diffrn_reflns_limit_h_min 0
_diffrn_reflns_limit_k_max 16
_diffrn_reflns_limit_k_min 0
_diffrn_reflns_limit_l_max 22
_diffrn_reflns_limit_l_min -22
_diffrn_reflns_number 5446
_diffrn_reflns_theta_max 27.06
_diffrn_reflns_theta_min 2.36
_exptl_absorpt_coefficient_mu 0.846
_exptl_crystal_colour orange
_exptl_crystal_density_diffrn 1.554
_exptl_crystal_description needles
_exptl_crystal_F_000 1120
_exptl_crystal_size_max 0.35
_exptl_crystal_size_mid 0.14
_exptl_crystal_size_min 0.12
_refine_diff_density_max 0.355
_refine_diff_density_min -1.182
_refine_diff_density_rms 0.074
_refine_ls_extinction_method none
_refine_ls_goodness_of_fit_all 0.887
_refine_ls_goodness_of_fit_obs 1.007
_refine_ls_hydrogen_treatment riding
_refine_ls_matrix_type full
_refine_ls_number_parameters 280
_refine_ls_number_reflns 5160
_refine_ls_number_restraints 0
_refine_ls_restrained_S_all 0.887
_refine_ls_restrained_S_obs 1.007
_refine_ls_R_factor_all 0.0625
_refine_ls_R_factor_obs 0.0375
_refine_ls_shift/esd_max -0.001
_refine_ls_shift/esd_mean 0.000
_refine_ls_structure_factor_coef Fsqd
_refine_ls_weighting_details 'w=1/[\s^2^(Fo^2^)+(0.0488P)^2^+0.0000P] where P=(Fo^2^+2Fc^2^)/3'
_refine_ls_weighting_scheme calc
_refine_ls_wR_factor_all 0.0902
_refine_ls_wR_factor_obs 0.0839
_reflns_number_observed 3544
_reflns_number_total 5160
_reflns_observed_criterion >2sigma(I)
_cod_data_source_file D802334sup1.cif
_cod_data_source_block 1
_cod_depositor_comments
;
The following automatic conversions were performed:

'_refine_ls_weighting_scheme' value 'calc
w=1/[\s^2^(Fo^2^)+(0.0488P)^2^+0.0000P] where P=(Fo^2^+2Fc^2^)/3' was
changed to 'calc'. New tag '_refine_ls_weighting_details' was
created. The value of the new tag was set to
'w=1/[\s^2^(Fo^2^)+(0.0488P)^2^+0.0000P] where P=(Fo^2^+2Fc^2^)/3'.

Automatic conversion script
Id: cif_fix_values 3143 2015-03-26 13:38:13Z robertas 
;
_cod_original_sg_symbol_H-M P2(1)/c
_cod_database_code 7028002

loop_
_symmetry_equiv_pos_as_xyz
'x, y, z'
'-x, y+1/2, -z+1/2'
'-x, -y, -z'
'x, -y-1/2, z-1/2'

loop_
_atom_site_aniso_label
_atom_site_aniso_U_11
_atom_site_aniso_U_22
_atom_site_aniso_U_33
_atom_site_aniso_U_23
_atom_site_aniso_U_13
_atom_site_aniso_U_12
Mo1 0.0545(2) 0.03091(13) 0.03257(14) -0.00099(12) 0.00641(11) 0.00812(14)
S1 0.0448(5) 0.0651(6) 0.0338(4) -0.0043(4) 0.0107(4) 0.0000(4)
S2 0.0664(6) 0.0467(5) 0.0573(5) 0.0006(4) 0.0111(5) -0.0176(5)
S3 0.0464(6) 0.1012(9) 0.0931(9) 0.0136(7) 0.0003(6) -0.0147(6)
O1 0.091(2) 0.0403(13) 0.0456(14) -0.0050(11) 0.0086(13) 0.0197(13)
O2 0.068(2) 0.0484(14) 0.0403(12) 0.0032(10) 0.0053(11) 0.0152(12)
N1 0.0406(14) 0.0335(13) 0.0333(13) 0.0017(10) 0.0091(11) 0.0022(11)
N2 0.039(2) 0.050(2) 0.048(2) 0.0021(13) 0.0097(12) 0.0055(13)
N3 0.0435(15) 0.0335(13) 0.0333(13) -0.0006(10) 0.0050(11) -0.0002(11)
C1 0.048(2) 0.041(2) 0.033(2) 0.0013(13) 0.0047(14) -0.0045(15)
C2 0.051(2) 0.066(2) 0.054(2) -0.001(2) 0.006(2) -0.007(2)
C3 0.062(3) 0.065(3) 0.057(2) 0.001(2) -0.014(2) -0.018(2)
C4 0.085(3) 0.048(2) 0.036(2) 0.000(2) -0.004(2) -0.016(2)
C5 0.067(2) 0.035(2) 0.033(2) 0.0013(14) 0.010(2) -0.008(2)
C6 0.052(2) 0.0305(15) 0.0299(15) 0.0037(12) 0.0060(14) -0.0058(14)
C7 0.051(2) 0.0301(15) 0.0324(15) 0.0041(12) 0.0174(14) 0.0034(14)
C8 0.073(3) 0.042(2) 0.062(2) -0.010(2) 0.024(2) 0.006(2)
C9 0.044(2) 0.063(2) 0.044(2) 0.006(2) 0.011(2) -0.006(2)
C10 0.044(3) 0.120(4) 0.090(4) -0.006(3) 0.005(2) 0.023(3)
C11 0.034(2) 0.073(3) 0.093(3) -0.010(3) 0.002(2) 0.012(2)
C12 0.080(4) 0.058(3) 0.126(5) -0.012(3) -0.022(3) 0.003(3)
C13 0.070(3) 0.051(3) 0.193(7) 0.016(4) -0.020(4) -0.013(2)
C14 0.050(3) 0.074(3) 0.150(5) 0.038(3) 0.014(3) 0.009(2)
C15 0.073(3) 0.102(4) 0.092(4) 0.001(3) 0.012(3) -0.017(3)
C16 0.058(3) 0.099(4) 0.099(4) 0.005(3) 0.003(3) -0.029(3)
C17 0.052(2) 0.032(2) 0.042(2) -0.0035(13) 0.0036(15) -0.0001(14)
C18 0.052(2) 0.045(2) 0.037(2) -0.0071(15) -0.0016(15) -0.004(2)
C19 0.031(2) 0.048(2) 0.037(2) 0.0038(14) 0.0038(13) -0.0034(14)
C20 0.048(2) 0.034(2) 0.048(2) 0.0008(14) 0.008(2) -0.0016(15)
C21 0.051(2) 0.034(2) 0.037(2) -0.0062(13) 0.0046(14) 0.0008(14)
C22 0.053(2) 0.063(2) 0.040(2) 0.009(2) 0.003(2) -0.008(2)

loop_
_atom_site_label
_atom_site_type_symbol
_atom_site_fract_x
_atom_site_fract_y
_atom_site_fract_z
_atom_site_U_iso_or_equiv
_atom_site_thermal_displace_type
_atom_site_occupancy
_atom_site_calc_flag
_atom_site_refinement_flags
Mo1 Mo 0.02184(3) 0.14935(2) 0.71801(2) 0.03958(9) Uani 1 d .
S1 S -0.13831(8) 0.02061(8) 0.72676(5) 0.0475(2) Uani 1 d .
S2 S 0.24639(10) 0.19700(8) 0.73525(6) 0.0569(3) Uani 1 d .
S3 S 0.46903(10) 0.06285(11) 0.77254(8) 0.0819(4) Uani 1 d .
O1 O -0.0154(3) 0.2523(2) 0.77149(13) 0.0595(7) Uani 1 d .
O2 O -0.0314(2) 0.1827(2) 0.62409(13) 0.0530(6) Uani 1 d .
N1 N 0.1168(2) 0.0024(2) 0.67947(14) 0.0355(6) Uani 1 d .
N2 N 0.2466(3) -0.0151(2) 0.7091(2) 0.0453(7) Uani 1 d .
N3 N 0.1026(2) 0.0690(2) 0.84288(14) 0.0371(6) Uani 1 d .
C1 C -0.1654(3) -0.0324(2) 0.6327(2) 0.0408(7) Uani 1 d .
C2 C -0.2918(4) -0.0450(3) 0.5972(2) 0.0573(10) Uani 1 d .
H2 H -0.3552(4) -0.0262(3) 0.6239(2) 0.069 Uiso 1 calc R
C3 C -0.3235(4) -0.0851(3) 0.5229(2) 0.0644(11) Uani 1 d .
H3 H -0.4081(4) -0.0936(3) 0.5001(2) 0.077 Uiso 1 calc R
C4 C -0.2314(4) -0.1123(3) 0.4829(2) 0.0584(10) Uani 1 d .
H4 H -0.2531(4) -0.1363(3) 0.4321(2) 0.070 Uiso 1 calc R
C5 C -0.1065(4) -0.1043(3) 0.5179(2) 0.0453(8) Uani 1 d .
H5 H -0.0447(4) -0.1255(3) 0.4908(2) 0.054 Uiso 1 calc R
C6 C -0.0695(3) -0.0649(2) 0.5937(2) 0.0376(7) Uani 1 d .
C7 C 0.0672(3) -0.0663(2) 0.6282(2) 0.0365(7) Uani 1 d .
C8 C 0.1472(4) -0.1502(3) 0.6005(2) 0.0574(9) Uani 1 d .
H8A H 0.2332(4) -0.1427(3) 0.6270(2) 0.069 Uiso 1 calc R
H8B H 0.1432(4) -0.1427(3) 0.5457(2) 0.069 Uiso 1 calc R
H8C H 0.1163(4) -0.2186(3) 0.6111(2) 0.069 Uiso 1 calc R
C9 C 0.3056(3) 0.0698(3) 0.7349(2) 0.0502(9) Uani 1 d .
C10 C 0.4993(4) -0.0783(4) 0.7762(3) 0.086(2) Uani 1 d .
H10A H 0.4535(4) -0.1100(4) 0.7289(3) 0.103 Uiso 1 calc R
H10B H 0.5886(4) -0.0898(4) 0.7776(3) 0.103 Uiso 1 calc R
C11 C 0.4628(4) -0.1337(4) 0.8438(3) 0.0680(12) Uani 1 d .
C12 C 0.3786(5) -0.2158(4) 0.8338(4) 0.094(2) Uani 1 d .
H12 H 0.3406(5) -0.2362(4) 0.7841(4) 0.112 Uiso 1 calc R
C13 C 0.3500(5) -0.2679(4) 0.8964(5) 0.110(2) Uani 1 d .
H13 H 0.2920(5) -0.3230(4) 0.8883(5) 0.132 Uiso 1 calc R
C14 C 0.4040(4) -0.2413(4) 0.9703(4) 0.092(2) Uani 1 d .
H14 H 0.3846(4) -0.2785(4) 1.0122(4) 0.110 Uiso 1 calc R
C15 C 0.4866(5) -0.1596(4) 0.9817(3) 0.0896(15) Uani 1 d .
H15 H 0.5250(5) -0.1403(4) 1.0317(3) 0.108 Uiso 1 calc R
C16 C 0.5136(4) -0.1052(4) 0.9187(3) 0.0869(15) Uani 1 d .
H16 H 0.5678(4) -0.0475(4) 0.9272(3) 0.104 Uiso 1 calc R
C17 C 0.1368(3) 0.1339(2) 0.9037(2) 0.0429(8) Uani 1 d .
H17 H 0.1402(3) 0.2060(2) 0.8943(2) 0.051 Uiso 1 calc R
C18 C 0.1667(3) 0.0995(3) 0.9787(2) 0.0459(8) Uani 1 d .
H18 H 0.1894(3) 0.1479(3) 1.0187(2) 0.055 Uiso 1 calc R
C19 C 0.1634(3) -0.0079(3) 0.9956(2) 0.0388(7) Uani 1 d .
C20 C 0.1320(3) -0.0743(3) 0.9330(2) 0.0436(8) Uani 1 d .
H20 H 0.1306(3) -0.1468(3) 0.9408(2) 0.052 Uiso 1 calc R
C21 C 0.1027(3) -0.0344(2) 0.8592(2) 0.0410(7) Uani 1 d .
H21 H 0.0819(3) -0.0816(2) 0.8182(2) 0.049 Uiso 1 calc R
C22 C 0.1918(3) -0.0480(3) 1.0771(2) 0.0526(9) Uani 1 d .
H22A H 0.2115(3) 0.0102(3) 1.1122(2) 0.063 Uiso 1 calc R
H22B H 0.2626(3) -0.0952(3) 1.0832(2) 0.063 Uiso 1 calc R
H22C H 0.1195(3) -0.0849(3) 1.0882(2) 0.063 Uiso 1 calc R

loop_
_atom_type_symbol
_atom_type_description
_atom_type_scat_dispersion_real
_atom_type_scat_dispersion_imag
_atom_type_scat_source
C C 0.0033 0.0016 'International Tables Vol C Tables 4.2.6.8 and 6.1.1.4'
H H 0.0000 0.0000 'International Tables Vol C Tables 4.2.6.8 and 6.1.1.4'
N N 0.0061 0.0033 'International Tables Vol C Tables 4.2.6.8 and 6.1.1.4'
O O 0.0106 0.0060 'International Tables Vol C Tables 4.2.6.8 and 6.1.1.4'
S S 0.1246 0.1234 'International Tables Vol C Tables 4.2.6.8 and 6.1.1.4'
Mo Mo -1.6832 0.6857 'International Tables Vol C Tables 4.2.6.8 and 6.1.1.4'

loop_
_geom_angle_atom_site_label_1
_geom_angle_atom_site_label_2
_geom_angle_atom_site_label_3
_geom_angle
O2 Mo1 O1 105.97(11)
O2 Mo1 N1 90.16(10)
O1 Mo1 N1 162.53(10)
O2 Mo1 S1 96.69(9)
O1 Mo1 S1 103.82(10)
N1 Mo1 S1 80.37(7)
O2 Mo1 N3 169.29(10)
O1 Mo1 N3 84.51(10)
N1 Mo1 N3 79.73(8)
S1 Mo1 N3 78.26(7)
O2 Mo1 S2 101.72(9)
O1 Mo1 S2 94.18(10)
N1 Mo1 S2 75.62(7)
S1 Mo1 S2 149.58(3)
N3 Mo1 S2 79.32(7)
C1 S1 Mo1 101.18(11)
C9 S2 Mo1 97.21(12)
C9 S3 C10 102.8(2)
C7 N1 N2 113.6(3)
C7 N1 Mo1 127.2(2)
N2 N1 Mo1 119.0(2)
C9 N2 N1 112.8(3)
C21 N3 C17 116.1(3)
C21 N3 Mo1 126.0(2)
C17 N3 Mo1 117.4(2)
C2 C1 C6 119.6(3)
C2 C1 S1 116.1(3)
C6 C1 S1 124.3(2)
C3 C2 C1 120.7(4)
C4 C3 C2 120.3(4)
C3 C4 C5 119.8(3)
C4 C5 C6 121.9(3)
C1 C6 C5 117.5(3)
C1 C6 C7 124.7(3)
C5 C6 C7 117.7(3)
N1 C7 C6 121.6(3)
N1 C7 C8 120.9(3)
C6 C7 C8 117.5(3)
N2 C9 S2 128.3(3)
N2 C9 S3 118.9(3)
S2 C9 S3 112.8(2)
C11 C10 S3 114.7(3)
C12 C11 C16 117.1(5)
C12 C11 C10 121.5(5)
C16 C11 C10 121.4(4)
C13 C12 C11 120.6(5)
C14 C13 C12 121.8(5)
C15 C14 C13 118.8(6)
C14 C15 C16 119.6(5)
C11 C16 C15 122.0(5)
N3 C17 C18 123.4(3)
C17 C18 C19 120.4(3)
C20 C19 C18 116.1(3)
C20 C19 C22 122.1(3)
C18 C19 C22 121.8(3)
C21 C20 C19 120.5(3)
N3 C21 C20 123.5(3)

loop_
_geom_bond_atom_site_label_1
_geom_bond_atom_site_label_2
_geom_bond_distance
Mo1 O2 1.695(2)
Mo1 O1 1.700(2)
Mo1 N1 2.288(2)
Mo1 S1 2.4017(10)
Mo1 N3 2.426(2)
Mo1 S2 2.4572(11)
S1 C1 1.756(3)
S2 C9 1.735(4)
S3 C9 1.763(4)
S3 C10 1.818(6)
N1 C7 1.294(4)
N1 N2 1.415(4)
N2 C9 1.288(4)
N3 C21 1.342(4)
N3 C17 1.343(4)
C1 C2 1.396(5)
C1 C6 1.406(5)
C2 C3 1.382(5)
C3 C4 1.365(6)
C4 C5 1.374(5)
C5 C6 1.407(4)
C6 C7 1.483(4)
C7 C8 1.507(4)
C10 C11 1.494(7)
C11 C12 1.370(6)
C11 C16 1.375(6)
C12 C13 1.367(8)
C13 C14 1.360(8)
C14 C15 1.356(7)
C15 C16 1.381(7)
C17 C18 1.368(4)
C18 C19 1.395(5)
C19 C20 1.376(4)
C19 C22 1.496(4)
C20 C21 1.372(4)
